data_8107531
loop_
_publ_author_name
'Sithole, Sibusiso A.'
'Malan, Federick P.'
'Katerere, David R.'
'Manicum, Amanda-Lee E.'

_publ_section_title
;
 The crystal structure of fac-tricarbonyl(2-pyridin-2-yl-quinoline-\k2
 N,N&#x2032;)-(pyrazole-\kN)rhenium(I)nitrate, C20H14N4O3ReNO3
;
_journal_issue 4
_journal_name_full 'Zeitschrift f\"ur Kristallographie - New Crystal Structures'
_journal_page_first 685
_journal_page_last 687
_journal_paper_doi 10.1515/ncrs-2023-0152
_journal_volume 238
_journal_year 2023
_chemical_formula_moiety 'C20 H14 N4 O3 Re, N O3'
_chemical_formula_sum 'C20 H14 N5 O6 Re'
_chemical_formula_weight 606.56
_space_group_crystal_system monoclinic
_space_group_IT_number 14
_space_group_name_Hall '-P 2ybc'
_space_group_name_H-M_alt 'P 1 21/c 1'
_atom_sites_solution_hydrogens geom
_atom_sites_solution_primary dual
_cell_angle_alpha 90
_cell_angle_beta 97.267(2)
_cell_angle_gamma 90
_cell_formula_units_Z 4
_cell_length_a 12.9572(2)
_cell_length_b 9.1568(2)
_cell_length_c 17.3658(3)
_cell_measurement_reflns_used 23205
_cell_measurement_temperature 153.76(10)
_cell_measurement_theta_max 31.1710
_cell_measurement_theta_min 2.5280
_cell_volume 2043.84(7)
_computing_cell_refinement 'CrysAlisPro 1.171.41.123a (Rigaku OD, 2022)'
_computing_data_collection 'CrysAlisPro 1.171.41.123a (Rigaku OD, 2022)'
_computing_data_reduction 'CrysAlisPro 1.171.41.123a (Rigaku OD, 2022)'
_computing_molecular_graphics 'Olex2 1.5 (Dolomanov et al., 2009)'
_computing_publication_material 'Olex2 1.5 (Dolomanov et al., 2009)'
_computing_structure_refinement 'SHELXL 2018/3 (Sheldrick, 2015)'
_computing_structure_solution 'ShelXT (Sheldrick, 2015)'
_diffrn_ambient_environment N~2~
_diffrn_ambient_temperature 153.76(10)
_diffrn_detector 'Hybrid Pixel Array Detector'
_diffrn_detector_area_resol_mean 10.0000
_diffrn_detector_type HyPix
_diffrn_measured_fraction_theta_full 1.000
_diffrn_measured_fraction_theta_max 0.843
_diffrn_measurement_details
;
List of Runs (angles in degrees, time in seconds):

  # Type    Start    End  Width  t~exp~   \w     \q     \k     \f   Frames
--------------------------------------------------------------------------
  1  \w    -21.00  66.00   0.50    0.15    --   -6.08  57.00  30.00  174
  2  \w     -8.00  69.00   0.50    0.15    --   -6.08  21.00 126.00  154
  3  \w     -5.00  20.00   0.50    0.15    --   -6.08  19.00   0.00   50
  4  \w     -5.00  69.00   0.50    0.15    --   -6.08  19.00 -60.00  148
  5  \w     -5.00  69.00   0.50    0.15    --   -6.08  19.00-180.00  148
  6  \w    -81.00   6.00   0.50    0.15    --   -6.08 -21.00 -40.00  174
  7  \w    -18.00  27.00   0.50    0.15    --   -6.08 -99.00 -90.00   90
;
_diffrn_measurement_device 'four-circle diffractometer'
_diffrn_measurement_device_type 'XtaLAB Synergy R, DW system, HyPix'
_diffrn_measurement_method '\w scans'
_diffrn_orient_matrix_type 'CrysAlisPro convention (1999,Acta A55,543-557)'
_diffrn_orient_matrix_UB_11 0.0446273000
_diffrn_orient_matrix_UB_12 0.0158973000
_diffrn_orient_matrix_UB_13 0.0267362000
_diffrn_orient_matrix_UB_21 -0.0323041000
_diffrn_orient_matrix_UB_22 0.0145425000
_diffrn_orient_matrix_UB_23 0.0291705000
_diffrn_orient_matrix_UB_31 0.0032209000
_diffrn_orient_matrix_UB_32 -0.0743939000
_diffrn_orient_matrix_UB_33 0.0114051000
_diffrn_radiation_monochromator mirror
_diffrn_radiation_probe x-ray
_diffrn_radiation_type 'Mo K\a'
_diffrn_radiation_wavelength 0.71073
_diffrn_reflns_av_R_equivalents 0.0570
_diffrn_reflns_av_unetI/netI 0.0373
_diffrn_reflns_Laue_measured_fraction_full 1.000
_diffrn_reflns_Laue_measured_fraction_max 0.843
_diffrn_reflns_limit_h_max 16
_diffrn_reflns_limit_h_min -16
_diffrn_reflns_limit_k_max 12
_diffrn_reflns_limit_k_min -11
_diffrn_reflns_limit_l_max 23
_diffrn_reflns_limit_l_min -23
_diffrn_reflns_number 33676
_diffrn_reflns_point_group_measured_fraction_full 1.000
_diffrn_reflns_point_group_measured_fraction_max 0.843
_diffrn_reflns_theta_full 25.242
_diffrn_reflns_theta_max 30.950
_diffrn_reflns_theta_min 2.365
_diffrn_source 'Rotating-anode X-ray tube'
_diffrn_source_type 'Rigaku (Mo) X-ray Source'
_exptl_absorpt_coefficient_mu 5.995
_exptl_absorpt_correction_T_max 1.00000
_exptl_absorpt_correction_T_min 0.45976
_exptl_absorpt_correction_type multi-scan
_exptl_absorpt_process_details
;
CrysAlisPro 1.171.41.123a (Rigaku Oxford Diffraction, 2022)
Empirical absorption correction using spherical harmonics,
implemented in SCALE3 ABSPACK scaling algorithm.
;
_exptl_crystal_colour Yellow
_exptl_crystal_density_diffrn 1.971
_exptl_crystal_description blade
_exptl_crystal_F_000 1168
_exptl_crystal_size_max 0.302
_exptl_crystal_size_mid 0.188
_exptl_crystal_size_min 0.08
_refine_diff_density_max 1.415
_refine_diff_density_min -1.076
_refine_diff_density_rms 0.128
_refine_ls_extinction_coef .
_refine_ls_extinction_method none
_refine_ls_goodness_of_fit_ref 1.052
_refine_ls_hydrogen_treatment constr
_refine_ls_matrix_type full
_refine_ls_number_parameters 289
_refine_ls_number_reflns 5471
_refine_ls_number_restraints 0
_refine_ls_restrained_S_all 1.052
_refine_ls_R_factor_all 0.0296
_refine_ls_R_factor_gt 0.0231
_refine_ls_shift/su_max 0.003
_refine_ls_shift/su_mean 0.000
_refine_ls_structure_factor_coef Fsqd
_refine_ls_weighting_details 'w=1/[\s^2^(Fo^2^)+(0.0214P)^2^+0.0829P] where P=(Fo^2^+2Fc^2^)/3'
_refine_ls_weighting_scheme calc
_refine_ls_wR_factor_gt 0.0498
_refine_ls_wR_factor_ref 0.0514
_reflns_Friedel_coverage 0.000
_reflns_Friedel_fraction_full .
_reflns_Friedel_fraction_max .
_reflns_number_gt 4763
_reflns_number_total 5471
_reflns_threshold_expression 'I > 2\s(I)'
_cod_data_source_file suppl_j_ncrs-2023-0152_suppl_001.cif
_cod_data_source_block shelx
_cod_database_code 8107531
_shelx_space_group_comment
;
The symmetry employed for this shelxl refinement is uniquely defined
by the following loop, which should always be used as a source of
symmetry information in preference to the above space-group names.
They are only intended as comments.
;

loop_
_space_group_symop_operation_xyz
'x, y, z'
'-x, y+1/2, -z+1/2'
'-x, -y, -z'
'x, -y-1/2, z-1/2'

loop_
_atom_site_label
_atom_site_type_symbol
_atom_site_fract_x
_atom_site_fract_y
_atom_site_fract_z
_atom_site_U_iso_or_equiv
_atom_site_adp_type
_atom_site_occupancy
_atom_site_site_symmetry_order
_atom_site_calc_flag
_atom_site_refinement_flags_posn
_atom_site_refinement_flags_adp
_atom_site_refinement_flags_occupancy
_atom_site_disorder_assembly
_atom_site_disorder_group
C1 C 0.7644(2) -0.0159(3) 0.39006(16) 0.0209(5) Uani 1 1 d . . . . .
C2 C 0.5794(2) 0.0668(3) 0.33831(16) 0.0204(5) Uani 1 1 d . . . . .
C3 C 0.6361(2) 0.0637(3) 0.49450(16) 0.0194(5) Uani 1 1 d . . . . .
C4 C 0.52059(19) 0.4247(3) 0.39775(15) 0.0178(5) Uani 1 1 d . . . . .
C5 C 0.4399(2) 0.3257(3) 0.37236(18) 0.0239(6) Uani 1 1 d . . . . .
H5 H 0.452647 0.223606 0.376026 0.029 Uiso 1 1 calc R U . . .
C6 C 0.3432(2) 0.3754(3) 0.34245(18) 0.0279(6) Uani 1 1 d . . . . .
H6 H 0.289954 0.307100 0.325583 0.034 Uiso 1 1 calc R U . . .
C7 C 0.3217(2) 0.5257(3) 0.33633(17) 0.0294(6) Uani 1 1 d . . . . .
H7 H 0.255203 0.558552 0.313691 0.035 Uiso 1 1 calc R U . . .
C8 C 0.3966(2) 0.6238(3) 0.36300(17) 0.0269(6) Uani 1 1 d . . . . .
H8 H 0.381192 0.725178 0.360106 0.032 Uiso 1 1 calc R U . . .
C9 C 0.4972(2) 0.5774(3) 0.39498(15) 0.0216(6) Uani 1 1 d . . . . .
C10 C 0.5752(2) 0.6753(3) 0.42536(18) 0.0261(6) Uani 1 1 d . . . . .
H10 H 0.562215 0.777406 0.422933 0.031 Uiso 1 1 calc R U . . .
C11 C 0.6695(2) 0.6248(3) 0.45833(17) 0.0239(6) Uani 1 1 d . . . . .
H11 H 0.721321 0.690662 0.480938 0.029 Uiso 1 1 calc R U . . .
C12 C 0.68892(19) 0.4729(3) 0.45837(15) 0.0171(5) Uani 1 1 d . . . . .
C13 C 0.78958(19) 0.4155(3) 0.49553(15) 0.0174(5) Uani 1 1 d . . . . .
C14 C 0.8607(2) 0.4984(3) 0.54343(17) 0.0258(6) Uani 1 1 d . . . . .
H14 H 0.848679 0.599565 0.550604 0.031 Uiso 1 1 calc R U . . .
C15 C 0.9493(2) 0.4324(3) 0.58066(18) 0.0290(6) Uani 1 1 d . . . . .
H15 H 0.998261 0.487701 0.614011 0.035 Uiso 1 1 calc R U . . .
C16 C 0.9660(2) 0.2858(3) 0.56911(17) 0.0268(6) Uani 1 1 d . . . . .
H16 H 1.026870 0.239267 0.593828 0.032 Uiso 1 1 calc R U . . .
C17 C 0.8924(2) 0.2074(3) 0.52073(16) 0.0218(5) Uani 1 1 d . . . . .
H17 H 0.903429 0.106039 0.513297 0.026 Uiso 1 1 calc R U . . .
C18 C 0.7106(2) 0.3830(3) 0.26962(16) 0.0238(6) Uani 1 1 d . . . . .
H18 H 0.641023 0.416735 0.267870 0.029 Uiso 1 1 calc R U . . .
C19 C 0.7818(2) 0.4342(3) 0.22258(17) 0.0298(7) Uani 1 1 d . . . . .
H19 H 0.770989 0.507325 0.183606 0.036 Uiso 1 1 calc R U . . .
C20 C 0.8712(2) 0.3563(3) 0.24450(18) 0.0271(6) Uani 1 1 d . . . . .
H20 H 0.934878 0.365331 0.223178 0.033 Uiso 1 1 calc R U . . .
N1 N 0.61884(16) 0.3757(2) 0.42703(12) 0.0158(4) Uani 1 1 d . . . . .
N2 N 0.80612(16) 0.2701(2) 0.48409(12) 0.0170(4) Uani 1 1 d . . . . .
N3 N 0.75349(16) 0.2801(2) 0.31747(12) 0.0169(4) Uani 1 1 d . . . . .
N4 N 0.85224(17) 0.2651(2) 0.30150(13) 0.0208(5) Uani 1 1 d . . . . .
H4 H 0.897967 0.203845 0.325261 0.025 Uiso 1 1 calc R U . . .
N5 N 1.07929(19) 0.1526(2) 0.38341(15) 0.0231(5) Uani 1 1 d . . . . .
O1 O 0.80534(16) -0.1221(2) 0.37628(13) 0.0307(5) Uani 1 1 d . . . . .
O2 O 0.51666(16) 0.0040(2) 0.29833(12) 0.0333(5) Uani 1 1 d . . . . .
O3 O 0.60773(15) 0.0082(2) 0.54741(12) 0.0281(4) Uani 1 1 d . . . . .
O4 O 0.99778(15) 0.0773(2) 0.38182(13) 0.0321(5) Uani 1 1 d . . . . .
O5 O 1.15321(18) 0.1328(2) 0.43534(15) 0.0363(5) Uani 1 1 d . . . . .
O6 O 1.08544(16) 0.2463(2) 0.33183(13) 0.0327(5) Uani 1 1 d . . . . .
Re1 Re 0.68730(2) 0.15786(2) 0.40810(2) 0.01422(4) Uani 1 1 d . . . . .

loop_
_atom_site_aniso_label
_atom_site_aniso_U_11
_atom_site_aniso_U_22
_atom_site_aniso_U_33
_atom_site_aniso_U_23
_atom_site_aniso_U_13
_atom_site_aniso_U_12
Re1 0.01256(6) 0.01316(6) 0.01677(6) 0.00158(3) 0.00122(4) -0.00126(3)
O3 0.0285(11) 0.0288(11) 0.0274(11) 0.0068(8) 0.0047(9) -0.0068(8)
O1 0.0243(11) 0.0200(10) 0.0484(14) -0.0045(9) 0.0066(10) 0.0036(8)
O2 0.0255(11) 0.0455(13) 0.0285(12) -0.0082(9) 0.0015(9) -0.0118(9)
O4 0.0203(10) 0.0284(11) 0.0473(14) 0.0052(9) 0.0026(9) -0.0030(8)
N1 0.0158(11) 0.0153(10) 0.0166(11) 0.0021(8) 0.0029(8) -0.0010(8)
O6 0.0263(11) 0.0326(12) 0.0390(13) 0.0072(9) 0.0036(9) -0.0034(8)
N3 0.0145(10) 0.0183(11) 0.0179(11) -0.0007(8) 0.0018(8) 0.0001(8)
N2 0.0158(11) 0.0162(11) 0.0191(11) 0.0014(8) 0.0032(9) -0.0012(8)
O5 0.0313(12) 0.0292(11) 0.0441(15) 0.0008(9) -0.0119(11) 0.0004(9)
N5 0.0205(12) 0.0188(12) 0.0293(14) -0.0066(9) 0.0011(10) 0.0019(8)
N4 0.0160(11) 0.0249(12) 0.0215(12) 0.0040(9) 0.0027(9) 0.0010(8)
C3 0.0170(13) 0.0184(13) 0.0227(14) -0.0007(10) 0.0027(11) -0.0025(9)
C12 0.0189(12) 0.0161(12) 0.0173(13) 0.0021(9) 0.0061(10) -0.0007(9)
C4 0.0161(12) 0.0208(13) 0.0169(13) 0.0036(9) 0.0033(10) 0.0027(9)
C9 0.0247(14) 0.0244(14) 0.0165(14) 0.0028(10) 0.0057(11) 0.0092(10)
C13 0.0163(12) 0.0167(12) 0.0199(13) -0.0004(9) 0.0046(10) -0.0022(9)
C2 0.0184(13) 0.0241(14) 0.0196(14) 0.0029(10) 0.0053(11) 0.0010(10)
C1 0.0149(12) 0.0239(14) 0.0238(14) 0.0058(10) 0.0017(10) -0.0019(10)
C18 0.0202(14) 0.0266(14) 0.0234(15) 0.0044(11) -0.0020(11) 0.0020(11)
C5 0.0176(14) 0.0244(14) 0.0297(16) 0.0045(11) 0.0036(12) 0.0010(10)
C11 0.0258(15) 0.0180(13) 0.0274(16) -0.0007(10) 0.0010(12) -0.0019(10)
C8 0.0319(16) 0.0274(14) 0.0219(15) 0.0037(11) 0.0053(12) 0.0132(12)
C10 0.0326(17) 0.0157(13) 0.0306(17) -0.0001(10) 0.0061(13) 0.0055(10)
C14 0.0202(14) 0.0245(15) 0.0323(16) -0.0058(11) 0.0024(12) -0.0044(10)
C7 0.0197(14) 0.0441(17) 0.0248(15) 0.0075(13) 0.0041(12) 0.0134(12)
C6 0.0183(14) 0.0367(16) 0.0288(17) 0.0042(12) 0.0029(12) -0.0007(11)
C19 0.0288(16) 0.0351(17) 0.0251(16) 0.0104(12) 0.0020(13) -0.0045(12)
C17 0.0205(14) 0.0216(13) 0.0230(14) 0.0022(11) 0.0014(11) 0.0018(10)
C15 0.0196(14) 0.0333(16) 0.0328(17) -0.0076(12) -0.0023(12) -0.0066(11)
C20 0.0219(15) 0.0371(16) 0.0234(16) 0.0066(11) 0.0069(12) -0.0059(11)
C16 0.0170(14) 0.0324(15) 0.0295(16) 0.0013(12) -0.0032(11) -0.0016(11)

loop_
_atom_type_symbol
_atom_type_description
_atom_type_scat_dispersion_real
_atom_type_scat_dispersion_imag
_atom_type_scat_source
C C 0.0033 0.0016 'International Tables Vol C Tables 4.2.6.8 and 6.1.1.4'
H H 0.0000 0.0000 'International Tables Vol C Tables 4.2.6.8 and 6.1.1.4'
N N 0.0061 0.0033 'International Tables Vol C Tables 4.2.6.8 and 6.1.1.4'
O O 0.0106 0.0060 'International Tables Vol C Tables 4.2.6.8 and 6.1.1.4'
Re Re -1.0185 7.2310 'International Tables Vol C Tables 4.2.6.8 and 6.1.1.4'

loop_
_geom_angle_atom_site_label_1
_geom_angle_atom_site_label_2
_geom_angle_atom_site_label_3
_geom_angle
_geom_angle_site_symmetry_1
_geom_angle_site_symmetry_3
N3 Re1 N1 81.24(7) . .
N2 Re1 N1 75.48(8) . .
N2 Re1 N3 83.23(8) . .
C3 Re1 N1 95.94(9) . .
C3 Re1 N3 174.49(9) . .
C3 Re1 N2 91.49(9) . .
C3 Re1 C2 90.15(11) . .
C3 Re1 C1 89.64(11) . .
C2 Re1 N1 102.14(9) . .
C2 Re1 N3 95.06(9) . .
C2 Re1 N2 177.24(9) . .
C2 Re1 C1 83.69(11) . .
C1 Re1 N1 171.88(9) . .
C1 Re1 N3 92.70(9) . .
C1 Re1 N2 98.54(10) . .
C12 N1 Re1 113.20(16) . .
C12 N1 C4 118.7(2) . .
C4 N1 Re1 126.98(17) . .
N4 N3 Re1 124.22(15) . .
C18 N3 Re1 129.76(17) . .
C18 N3 N4 106.0(2) . .
C13 N2 Re1 116.11(16) . .
C17 N2 Re1 124.92(17) . .
C17 N2 C13 119.0(2) . .
O6 N5 O4 119.3(2) . .
O5 N5 O4 120.2(2) . .
O5 N5 O6 120.5(2) . .
N3 N4 H4 124.6 . .
C20 N4 N3 110.8(2) . .
C20 N4 H4 124.6 . .
O3 C3 Re1 178.3(2) . .
N1 C12 C13 117.3(2) . .
N1 C12 C11 122.9(2) . .
C11 C12 C13 119.8(2) . .
N1 C4 C9 120.7(2) . .
N1 C4 C5 121.1(2) . .
C5 C4 C9 118.1(2) . .
C8 C9 C4 119.2(3) . .
C10 C9 C4 118.2(2) . .
C10 C9 C8 122.7(2) . .
N2 C13 C12 115.4(2) . .
N2 C13 C14 121.0(2) . .
C14 C13 C12 123.4(2) . .
O2 C2 Re1 175.8(2) . .
O1 C1 Re1 175.9(2) . .
N3 C18 H18 124.7 . .
N3 C18 C19 110.5(2) . .
C19 C18 H18 124.7 . .
C4 C5 H5 119.7 . .
C6 C5 C4 120.7(2) . .
C6 C5 H5 119.7 . .
C12 C11 H11 120.5 . .
C10 C11 C12 119.0(3) . .
C10 C11 H11 120.5 . .
C9 C8 H8 119.4 . .
C7 C8 C9 121.2(3) . .
C7 C8 H8 119.4 . .
C9 C10 H10 119.8 . .
C11 C10 C9 120.4(2) . .
C11 C10 H10 119.8 . .
C13 C14 H14 120.3 . .
C15 C14 C13 119.3(3) . .
C15 C14 H14 120.3 . .
C8 C7 H7 120.2 . .
C8 C7 C6 119.6(3) . .
C6 C7 H7 120.2 . .
C5 C6 C7 121.1(3) . .
C5 C6 H6 119.4 . .
C7 C6 H6 119.4 . .
C18 C19 H19 127.4 . .
C20 C19 C18 105.2(3) . .
C20 C19 H19 127.4 . .
N2 C17 H17 118.9 . .
N2 C17 C16 122.1(3) . .
C16 C17 H17 118.9 . .
C14 C15 H15 120.2 . .
C16 C15 C14 119.6(3) . .
C16 C15 H15 120.2 . .
N4 C20 C19 107.6(3) . .
N4 C20 H20 126.2 . .
C19 C20 H20 126.2 . .
C17 C16 H16 120.6 . .
C15 C16 C17 118.9(3) . .
C15 C16 H16 120.6 . .

loop_
_geom_bond_atom_site_label_1
_geom_bond_atom_site_label_2
_geom_bond_distance
_geom_bond_site_symmetry_2
Re1 N1 2.224(2) .
Re1 N3 2.193(2) .
Re1 N2 2.157(2) .
Re1 C3 1.920(3) .
Re1 C2 1.921(3) .
Re1 C1 1.925(3) .
O3 C3 1.151(3) .
O1 C1 1.148(3) .
O2 C2 1.154(3) .
O4 N5 1.259(3) .
N1 C12 1.337(3) .
N1 C4 1.384(3) .
O6 N5 1.250(3) .
N3 N4 1.350(3) .
N3 C18 1.330(3) .
N2 C13 1.367(3) .
N2 C17 1.344(3) .
O5 N5 1.243(3) .
N4 H4 0.8800 .
N4 C20 1.341(3) .
C12 C13 1.477(4) .
C12 C11 1.414(4) .
C4 C9 1.431(4) .
C4 C5 1.412(4) .
C9 C8 1.415(4) .
C9 C10 1.403(4) .
C13 C14 1.386(4) .
C18 H18 0.9500 .
C18 C19 1.389(4) .
C5 H5 0.9500 .
C5 C6 1.371(4) .
C11 H11 0.9500 .
C11 C10 1.363(4) .
C8 H8 0.9500 .
C8 C7 1.360(4) .
C10 H10 0.9500 .
C14 H14 0.9500 .
C14 C15 1.383(4) .
C7 H7 0.9500 .
C7 C6 1.405(4) .
C6 H6 0.9500 .
C19 H19 0.9500 .
C19 C20 1.372(4) .
C17 H17 0.9500 .
C17 C16 1.389(4) .
C15 H15 0.9500 .
C15 C16 1.378(4) .
C20 H20 0.9500 .
C16 H16 0.9500 .

loop_
_geom_torsion_atom_site_label_1
_geom_torsion_atom_site_label_2
_geom_torsion_atom_site_label_3
_geom_torsion_atom_site_label_4
_geom_torsion
_geom_torsion_site_symmetry_1
_geom_torsion_site_symmetry_2
_geom_torsion_site_symmetry_3
_geom_torsion_site_symmetry_4
Re1 N1 C12 C13 -16.9(3) . . . .
Re1 N1 C12 C11 164.2(2) . . . .
Re1 N1 C4 C9 -161.53(18) . . . .
Re1 N1 C4 C5 20.7(3) . . . .
Re1 N3 N4 C20 -178.57(18) . . . .
Re1 N3 C18 C19 178.34(18) . . . .
Re1 N2 C13 C12 4.0(3) . . . .
Re1 N2 C13 C14 179.8(2) . . . .
Re1 N2 C17 C16 -179.9(2) . . . .
N1 C12 C13 N2 9.1(3) . . . .
N1 C12 C13 C14 -166.6(2) . . . .
N1 C12 C11 C10 0.3(4) . . . .
N1 C4 C9 C8 178.5(2) . . . .
N1 C4 C9 C10 -2.3(4) . . . .
N1 C4 C5 C6 -179.1(3) . . . .
N3 N4 C20 C19 0.2(3) . . . .
N3 C18 C19 C20 0.0(3) . . . .
N2 C13 C14 C15 -0.5(4) . . . .
N2 C17 C16 C15 0.9(4) . . . .
N4 N3 C18 C19 0.1(3) . . . .
C12 N1 C4 C9 5.3(4) . . . .
C12 N1 C4 C5 -172.5(2) . . . .
C12 C13 C14 C15 174.9(3) . . . .
C12 C11 C10 C9 2.7(4) . . . .
C4 N1 C12 C13 174.5(2) . . . .
C4 N1 C12 C11 -4.3(4) . . . .
C4 C9 C8 C7 1.2(4) . . . .
C4 C9 C10 C11 -1.7(4) . . . .
C4 C5 C6 C7 -0.1(5) . . . .
C9 C4 C5 C6 3.1(4) . . . .
C9 C8 C7 C6 1.8(4) . . . .
C13 N2 C17 C16 -0.8(4) . . . .
C13 C12 C11 C10 -178.5(3) . . . .
C13 C14 C15 C16 0.6(4) . . . .
C18 N3 N4 C20 -0.2(3) . . . .
C18 C19 C20 N4 -0.1(3) . . . .
C5 C4 C9 C8 -3.6(4) . . . .
C5 C4 C9 C10 175.5(3) . . . .
C11 C12 C13 N2 -172.1(2) . . . .
C11 C12 C13 C14 12.3(4) . . . .
C8 C9 C10 C11 177.4(3) . . . .
C8 C7 C6 C5 -2.4(5) . . . .
C10 C9 C8 C7 -177.8(3) . . . .
C14 C15 C16 C17 -0.7(4) . . . .
C17 N2 C13 C12 -175.1(2) . . . .
C17 N2 C13 C14 0.7(4) . . . .

loop_
_publcif_info_datablock.id
_publcif_info_datablock.publ_exptl
_publcif_info_datablock.publ_geom
_publcif_info_datablock.structure
{dc179565-52fe-4f05-b5fa-09270e9d3599} ? ? ?
{c190dc34-9361-44f2-aebc-c237083a4b02} y y y

loop_
_publcif_info_exptl_table_extra_item
sin_theta_over_lambda_max

loop_
_publcif_info_tables.block_id
_publcif_info_tables.reference_item
{dc179565-52fe-4f05-b5fa-09270e9d3599} '_publcif_info_datablock.publ_exptl'

loop_
_publcif_info_cif.paper_type
CE
;
;
